data_7021639
loop_
_publ_author_name
'Anselmi, Martina'
'Bonuccelli, Veronica'
'Funaioli, Tiziana'
'Leoni, Piero'
'Marchetti, Fabio'
'Marchetti, Lorella'
'Mohapatra, Swagat Kumar'
'Pasquali, Marco'

_publ_section_title
;
 Synthesis and electrochemical characterization of hexanuclear platinum
 bis-pseudohalides.
;
_journal_issue 30
_journal_name_full 'Dalton transactions (Cambridge, England : 2003)'
_journal_page_first 10855
_journal_page_last 10866
_journal_paper_doi 10.1039/c3dt50714a
_journal_volume 42
_journal_year 2013
_chemical_formula_moiety 'C38 H72 N2 O4 P4 Pt6'
_chemical_formula_sum 'C38 H72 N2 O4 P4 Pt6'
_chemical_formula_weight 1915.40
_chemical_name_systematic
;
tetrakis(\m-2-di-t-butylphosphido)-dicyano-tetracarbonyl-hexa-platinum(i)
;
_space_group_IT_number 141
_symmetry_cell_setting tetragonal
_symmetry_space_group_name_Hall '-I 4bd 2'
_symmetry_space_group_name_H-M 'I 41/a m d :2'
_atom_sites_solution_hydrogens geom
_atom_sites_solution_primary direct
_atom_sites_solution_secondary difmap
_audit_creation_method SHELXL-97
_cell_angle_alpha 90.00
_cell_angle_beta 90.00
_cell_angle_gamma 90.00
_cell_formula_units_Z 4
_cell_length_a 17.4421(8)
_cell_length_b 17.4421(8)
_cell_length_c 17.738(3)
_cell_measurement_reflns_used 35
_cell_measurement_temperature 295(2)
_cell_measurement_theta_max 18.69
_cell_measurement_theta_min 2.34
_cell_volume 5396.4(10)
_computing_cell_refinement 'Bruker XSCANS'
_computing_data_collection 'Bruker XSCANS'
_computing_data_reduction 'Bruker SHELXTL'
_computing_molecular_graphics 'Bruker SHELXTL'
_computing_publication_material 'WinGX publication routines (Farrugia, 1999)'
_computing_structure_refinement 'SHELXL-97 (Sheldrick, 1997)'
_computing_structure_solution 'SHELXS-97 (Sheldrick, 1990)'
_diffrn_ambient_temperature 295(2)
_diffrn_measured_fraction_theta_full 1.000
_diffrn_measured_fraction_theta_max 1.000
_diffrn_measurement_device_type 'Bruker P4'
_diffrn_measurement_method '2\q/\w scans'
_diffrn_radiation_monochromator graphite
_diffrn_radiation_source 'sealed tube'
_diffrn_radiation_type MoK\a
_diffrn_radiation_wavelength 0.71073
_diffrn_reflns_av_R_equivalents 0.0541
_diffrn_reflns_av_sigmaI/netI 0.0600
_diffrn_reflns_limit_h_max 21
_diffrn_reflns_limit_h_min -1
_diffrn_reflns_limit_k_max 1
_diffrn_reflns_limit_k_min -21
_diffrn_reflns_limit_l_max 22
_diffrn_reflns_limit_l_min -1
_diffrn_reflns_number 3527
_diffrn_reflns_theta_full 26.50
_diffrn_reflns_theta_max 26.50
_diffrn_reflns_theta_min 1.64
_diffrn_standards_decay_% 0.5(1)
_diffrn_standards_interval_count 97
_diffrn_standards_number 3
_exptl_absorpt_coefficient_mu 15.647
_exptl_absorpt_correction_T_max 0.0805
_exptl_absorpt_correction_T_min 0.0392
_exptl_absorpt_correction_type psi-scan
_exptl_absorpt_process_details XPREP-5.1/NT(Bruker_AXS)
_exptl_crystal_colour Red
_exptl_crystal_density_diffrn 2.358
_exptl_crystal_density_method 'not measured'
_exptl_crystal_description Square_bipyramid
_exptl_crystal_F_000 3496
_exptl_crystal_size_max 0.18
_exptl_crystal_size_mid 0.16
_exptl_crystal_size_min 0.13
_refine_diff_density_max 1.823
_refine_diff_density_min -1.530
_refine_diff_density_rms 0.322
_refine_ls_extinction_method none
_refine_ls_goodness_of_fit_ref 1.073
_refine_ls_hydrogen_treatment constr
_refine_ls_matrix_type full
_refine_ls_number_parameters 55
_refine_ls_number_reflns 1500
_refine_ls_number_restraints 0
_refine_ls_restrained_S_all 1.073
_refine_ls_R_factor_all 0.0730
_refine_ls_R_factor_gt 0.0450
_refine_ls_shift/su_max 0.000
_refine_ls_shift/su_mean 0.000
_refine_ls_structure_factor_coef Fsqd
_refine_ls_weighting_details 'calc w=1/[\s^2^(Fo^2^)+(0.0602P)^2^+0.0000P] where P=(Fo^2^+2Fc^2^)/3'
_refine_ls_weighting_scheme calc
_refine_ls_wR_factor_gt 0.1143
_refine_ls_wR_factor_ref 0.1246
_reflns_number_gt 1068
_reflns_number_total 1500
_reflns_threshold_expression 2sigma(I)
_cod_data_source_file c3dt50714a.txt
_cod_data_source_block placncn
_cod_depositor_comments
;
The following automatic conversions were performed:

'_symmetry_cell_setting' value 'Tetragonal' changed to 'tetragonal'
according to /home/saulius/struct/CIF-dictionaries/cif_core.dic
dictionary named 'cif_core.dic' version 2.4.2 from
2011-04-26.

'_exptl_absorpt_correction_type' value 'Psi-scan'
changed to 'psi-scan' according to
/home/saulius/struct/CIF-dictionaries/cif_core.dic dictionary named
'cif_core.dic' version 2.4.2 from 2011-04-26.

Automatic conversion script
Id: cif_fix_values 1891 2012-01-12 08:04:46Z andrius 
;
_cod_original_cell_volume 5396.4(9)
_cod_original_sg_symbol_H-M 'I 41/a m d '
_cod_database_code 7021639

loop_
_symmetry_equiv_pos_as_xyz
'x, y, z'
'-x+1/2, -y, z+1/2'
'-y+1/4, x+3/4, z+1/4'
'y+1/4, -x+1/4, z+3/4'
'-x+1/2, y, -z+1/2'
'x, -y, -z'
'y+1/4, x+3/4, -z+1/4'
'-y+1/4, -x+1/4, -z+3/4'
'x+1/2, y+1/2, z+1/2'
'-x+1, -y+1/2, z+1'
'-y+3/4, x+5/4, z+3/4'
'y+3/4, -x+3/4, z+5/4'
'-x+1, y+1/2, -z+1'
'x+1/2, -y+1/2, -z+1/2'
'y+3/4, x+5/4, -z+3/4'
'-y+3/4, -x+3/4, -z+5/4'
'-x, -y, -z'
'x-1/2, y, -z-1/2'
'y-1/4, -x-3/4, -z-1/4'
'-y-1/4, x-1/4, -z-3/4'
'x-1/2, -y, z-1/2'
'-x, y, z'
'-y-1/4, -x-3/4, z-1/4'
'y-1/4, x-1/4, z-3/4'
'-x+1/2, -y+1/2, -z+1/2'
'x, y+1/2, -z'
'y+1/4, -x-1/4, -z+1/4'
'-y+1/4, x+1/4, -z-1/4'
'x, -y+1/2, z'
'-x+1/2, y+1/2, z+1/2'
'-y+1/4, -x-1/4, z+1/4'
'y+1/4, x+1/4, z-1/4'

loop_
_atom_site_label
_atom_site_type_symbol
_atom_site_fract_x
_atom_site_fract_y
_atom_site_fract_z
_atom_site_U_iso_or_equiv
_atom_site_adp_type
_atom_site_occupancy
_atom_site_symmetry_multiplicity
_atom_site_calc_flag
_atom_site_refinement_flags
_atom_site_disorder_assembly
_atom_site_disorder_group
Pt1 Pt 0.5000 0.2500 -0.06879(5) 0.0401(3) Uani 1 4 d S . .
Pt2 Pt 0.42339(4) 0.2500 0.06483(3) 0.0342(2) Uani 1 2 d S . .
C2 C 0.5000 0.271(2) -0.1780(19) 0.049(12) Uani 0.50 2 d SP . .
N N 0.5000 0.273(9) -0.244(2) 0.13(7) Uani 0.50 2 d SP . .
C1 C 0.3388(13) 0.2500 0.1257(12) 0.053(5) Uani 1 2 d S . .
O O 0.2856(12) 0.2500 0.1616(12) 0.086(6) Uani 1 2 d S . .
P P 0.3707(3) 0.2500 -0.0510(2) 0.0387(11) Uani 1 2 d S . .
C4A C 0.3161(11) 0.1580(11) -0.0759(11) 0.062(3) Uiso 0.56(2) 1 d PG A 1
C5A C 0.2490(14) 0.1411(19) -0.0255(14) 0.062(3) Uiso 0.56(2) 1 d PG A 1
H5A1 H 0.2663 0.1373 0.0257 0.094 Uiso 0.56(2) 1 calc PR A 1
H5A2 H 0.2258 0.0936 -0.0405 0.094 Uiso 0.56(2) 1 calc PR A 1
H5A3 H 0.2121 0.1817 -0.0296 0.094 Uiso 0.56(2) 1 calc PR A 1
C6A C 0.3763(13) 0.0930(17) -0.0714(16) 0.062(3) Uiso 0.56(2) 1 d PG A 1
H6A1 H 0.4186 0.1048 -0.1040 0.094 Uiso 0.56(2) 1 calc PR A 1
H6A2 H 0.3533 0.0456 -0.0870 0.094 Uiso 0.56(2) 1 calc PR A 1
H6A3 H 0.3942 0.0882 -0.0205 0.094 Uiso 0.56(2) 1 calc PR A 1
C7A C 0.2882(17) 0.1639(19) -0.1560(12) 0.062(3) Uiso 0.56(2) 1 d PG A 1
H7A1 H 0.3307 0.1748 -0.1887 0.094 Uiso 0.56(2) 1 calc PR A 1
H7A2 H 0.2511 0.2045 -0.1598 0.094 Uiso 0.56(2) 1 calc PR A 1
H7A3 H 0.2649 0.1164 -0.1707 0.094 Uiso 0.56(2) 1 calc PR A 1
C4B C 0.3107(14) 0.1625(14) -0.0790(14) 0.062(3) Uiso 0.44(2) 1 d PG A 2
C5B C 0.2280(16) 0.172(2) -0.0576(19) 0.062(3) Uiso 0.44(2) 1 d PG A 2
H5B1 H 0.2243 0.1839 -0.0049 0.094 Uiso 0.44(2) 1 calc PR A 2
H5B2 H 0.2010 0.1249 -0.0675 0.094 Uiso 0.44(2) 1 calc PR A 2
H5B3 H 0.2057 0.2125 -0.0867 0.094 Uiso 0.44(2) 1 calc PR A 2
C6B C 0.348(2) 0.096(2) -0.0337(18) 0.062(3) Uiso 0.44(2) 1 d PG A 2
H6B1 H 0.4009 0.0914 -0.0482 0.094 Uiso 0.44(2) 1 calc PR A 2
H6B2 H 0.3215 0.0494 -0.0441 0.094 Uiso 0.44(2) 1 calc PR A 2
H6B3 H 0.3450 0.1076 0.0192 0.094 Uiso 0.44(2) 1 calc PR A 2
C7B C 0.316(2) 0.143(3) -0.1616(13) 0.062(3) Uiso 0.44(2) 1 d PG A 2
H7B1 H 0.3683 0.1374 -0.1759 0.094 Uiso 0.44(2) 1 calc PR A 2
H7B2 H 0.2930 0.1842 -0.1905 0.094 Uiso 0.44(2) 1 calc PR A 2
H7B3 H 0.2884 0.0966 -0.1713 0.094 Uiso 0.44(2) 1 calc PR A 2

loop_
_atom_site_aniso_label
_atom_site_aniso_U_11
_atom_site_aniso_U_22
_atom_site_aniso_U_33
_atom_site_aniso_U_23
_atom_site_aniso_U_13
_atom_site_aniso_U_12
Pt1 0.0398(5) 0.0557(7) 0.0247(4) 0.000 0.000 0.000
Pt2 0.0339(4) 0.0445(4) 0.0241(3) 0.000 -0.0013(3) 0.000
C2 0.07(3) 0.05(3) 0.027(14) 0.017(15) 0.000 0.000
N 0.12(4) 0.2(2) 0.037(17) 0.04(5) 0.000 0.000
C1 0.041(11) 0.075(16) 0.043(10) 0.000 0.009(10) 0.000
O 0.064(12) 0.121(19) 0.074(12) 0.000 0.020(11) 0.000
P 0.037(2) 0.052(3) 0.027(2) 0.000 -0.0041(19) 0.000

loop_
_atom_type_symbol
_atom_type_description
_atom_type_scat_dispersion_real
_atom_type_scat_dispersion_imag
_atom_type_scat_source
C C 0.0033 0.0016 'International Tables Vol C Tables 4.2.6.8 and 6.1.1.4'
H H 0.0000 0.0000 'International Tables Vol C Tables 4.2.6.8 and 6.1.1.4'
N N 0.0061 0.0033 'International Tables Vol C Tables 4.2.6.8 and 6.1.1.4'
O O 0.0106 0.0060 'International Tables Vol C Tables 4.2.6.8 and 6.1.1.4'
P P 0.1023 0.0942 'International Tables Vol C Tables 4.2.6.8 and 6.1.1.4'
Pt Pt -1.7033 8.3905 'International Tables Vol C Tables 4.2.6.8 and 6.1.1.4'

loop_
_geom_angle_atom_site_label_1
_geom_angle_atom_site_label_2
_geom_angle_atom_site_label_3
_geom_angle
_geom_angle_site_symmetry_1
_geom_angle_site_symmetry_3
C2 Pt1 C2 21(2) 10_554 .
C2 Pt1 P 97.82(11) 10_554 10_554
C2 Pt1 P 97.82(11) . 10_554
C2 Pt1 P 97.82(11) 10_554 .
C2 Pt1 P 97.82(11) . .
P Pt1 P 164.1(2) 10_554 .
C2 Pt1 Pt2 148.9(4) 10_554 10_554
C2 Pt1 Pt2 148.9(4) . 10_554
P Pt1 Pt2 52.64(11) 10_554 10_554
P Pt1 Pt2 111.46(11) . 10_554
C2 Pt1 Pt2 148.9(4) 10_554 .
C2 Pt1 Pt2 148.9(4) . .
P Pt1 Pt2 111.46(11) 10_554 .
P Pt1 Pt2 52.64(11) . .
Pt2 Pt1 Pt2 58.82(4) 10_554 .
C1 Pt2 P 102.1(7) . .
C1 Pt2 Pt2 143.8(7) . 10_554
P Pt2 Pt2 114.10(13) . 10_554
C1 Pt2 Pt1 155.6(7) . .
P Pt2 Pt1 53.51(13) . .
Pt2 Pt2 Pt1 60.588(18) 10_554 .
C1 Pt2 Pt2 86.4(6) . 20_656
P Pt2 Pt2 151.03(4) . 20_656
Pt2 Pt2 Pt2 62.048(13) 10_554 20_656
Pt1 Pt2 Pt2 114.96(3) . 20_656
C1 Pt2 Pt2 86.4(6) . 27_565
P Pt2 Pt2 151.03(4) . 27_565
Pt2 Pt2 Pt2 62.048(13) 10_554 27_565
Pt1 Pt2 Pt2 114.96(3) . 27_565
Pt2 Pt2 Pt2 55.90(3) 20_656 27_565
C2 C2 N 92(8) 10_554 .
C2 C2 N 57(6) 10_554 10_554
N C2 N 35(10) . 10_554
C2 C2 Pt1 79.4(11) 10_554 .
N C2 Pt1 172(9) . .
N C2 Pt1 136(6) 10_554 .
N N C2 88(8) 10_554 .
N N C2 57(6) 10_554 10_554
C2 N C2 31(4) . 10_554
O C1 Pt2 178(2) . .
C4B P C4B 105.7(15) . 29
C4B P C4A 4.0(11) . .
C4B P C4A 109.6(9) 29 .
C4B P C4A 109.6(9) . 29
C4B P C4A 4.0(11) 29 29
C4A P C4A 113.6(12) . 29
C4B P Pt2 117.3(7) . .
C4B P Pt2 117.3(7) 29 .
C4A P Pt2 114.4(6) . .
C4A P Pt2 114.4(6) 29 .
C4B P Pt1 120.3(8) . .
C4B P Pt1 120.3(8) 29 .
C4A P Pt1 117.4(6) . .
C4A P Pt1 117.4(6) 29 .
Pt2 P Pt1 73.85(15) . .
C5A C4A C7A 108.9 . .
C5A C4A C6A 110.7 . .
C7A C4A C6A 108.5 . .
C5A C4A P 114.5(15) . .
C7A C4A P 108.7(15) . .
C6A C4A P 105.3(14) . .
C4A C5A H5A1 109.5 . .
C4A C5A H5A2 109.5 . .
H5A1 C5A H5A2 109.5 . .
C4A C5A H5A3 109.5 . .
H5A1 C5A H5A3 109.5 . .
H5A2 C5A H5A3 109.5 . .
C4A C6A H6A1 109.5 . .
C4A C6A H6A2 109.5 . .
H6A1 C6A H6A2 109.5 . .
C4A C6A H6A3 109.5 . .
H6A1 C6A H6A3 109.5 . .
H6A2 C6A H6A3 109.5 . .
C4A C7A H7A1 109.5 . .
C4A C7A H7A2 109.5 . .
H7A1 C7A H7A2 109.5 . .
C4A C7A H7A3 109.5 . .
H7A1 C7A H7A3 109.5 . .
H7A2 C7A H7A3 109.5 . .
C5B C4B C7B 108.9 . .
C5B C4B C6B 110.7 . .
C7B C4B C6B 108.5 . .
C5B C4B P 111.9(19) . .
C7B C4B P 113(2) . .
C6B C4B P 103.2(19) . .
C4B C5B H5B1 109.5 . .
C4B C5B H5B2 109.5 . .
H5B1 C5B H5B2 109.5 . .
C4B C5B H5B3 109.5 . .
H5B1 C5B H5B3 109.5 . .
H5B2 C5B H5B3 109.5 . .
C4B C6B H6B1 109.5 . .
C4B C6B H6B2 109.5 . .
H6B1 C6B H6B2 109.5 . .
C4B C6B H6B3 109.5 . .
H6B1 C6B H6B3 109.5 . .
H6B2 C6B H6B3 109.5 . .
C4B C7B H7B1 109.5 . .
C4B C7B H7B2 109.5 . .
H7B1 C7B H7B2 109.5 . .
C4B C7B H7B3 109.5 . .
H7B1 C7B H7B3 109.5 . .
H7B2 C7B H7B3 109.5 . .

loop_
_geom_bond_atom_site_label_1
_geom_bond_atom_site_label_2
_geom_bond_distance
_geom_bond_site_symmetry_2
Pt1 C2 1.97(3) 10_554
Pt1 C2 1.97(3) .
Pt1 P 2.277(5) 10_554
Pt1 P 2.277(5) .
Pt1 Pt2 2.7210(11) 10_554
Pt1 Pt2 2.7210(11) .
Pt2 C1 1.83(2) .
Pt2 P 2.251(4) .
Pt2 Pt2 2.6725(14) 10_554
Pt2 Pt2 2.8508(11) 20_656
Pt2 Pt2 2.8508(11) 27_565
C2 C2 0.72(8) 10_554
C2 N 1.17(5) .
C2 N 1.40(10) 10_554
N N 0.8(3) 10_554
N C2 1.40(10) 10_554
C1 O 1.13(3) .
P C4B 1.92(2) .
P C4B 1.92(2) 29
P C4A 1.917(19) .
P C4A 1.917(19) 29
C4A C5A 1.5012 .
C4A C7A 1.5055 .
C4A C6A 1.5479 .
C5A H5A1 0.9600 .
C5A H5A2 0.9600 .
C5A H5A3 0.9600 .
C6A H6A1 0.9600 .
C6A H6A2 0.9600 .
C6A H6A3 0.9600 .
C7A H7A1 0.9600 .
C7A H7A2 0.9600 .
C7A H7A3 0.9600 .
C4B C5B 1.5012 .
C4B C7B 1.5053 .
C4B C6B 1.5479 .
C5B H5B1 0.9600 .
C5B H5B2 0.9600 .
C5B H5B3 0.9600 .
C6B H6B1 0.9600 .
C6B H6B2 0.9600 .
C6B H6B3 0.9600 .
C7B H7B1 0.9600 .
C7B H7B2 0.9600 .
C7B H7B3 0.9600 .
